data_1565584
loop_
_publ_author_name
'Henkelmann, Marcel'
'Omlor, Andreas'
'Bolte, Michael'
'Schunemann, Volker'
'Lerner, Hans-Wolfram'
'Noga, Jozef'
'Hrobarik, Peter'
'Wagner, Matthias'

_publ_section_title
;
 A free boratriptycene-type Lewis superacid
;
_journal_name_full 'Chemical Science'
_journal_paper_doi 10.1039/D1SC06404E
_journal_year 2021
_chemical_formula_moiety 'C16 H16 B2 Fe N4'
_chemical_formula_sum 'C16 H16 B2 Fe N4'
_chemical_formula_weight 341.80
_space_group_crystal_system triclinic
_space_group_IT_number 2
_space_group_name_Hall '-P 1'
_space_group_name_H-M_alt 'P -1'
_atom_sites_solution_hydrogens mixed
_atom_sites_solution_primary direct
_audit_creation_method SHELXL-2018/3
_audit_update_record
;
2021-11-03 deposited with the CCDC.	2021-12-06 downloaded from the CCDC.
;
_cell_angle_alpha 98.677(9)
_cell_angle_beta 90.081(8)
_cell_angle_gamma 106.197(8)
_cell_formula_units_Z 2
_cell_length_a 7.5278(8)
_cell_length_b 8.0007(9)
_cell_length_c 12.8810(14)
_cell_measurement_reflns_used 5235
_cell_measurement_temperature 173(2)
_cell_measurement_theta_max 25.99
_cell_measurement_theta_min 3.3
_cell_volume 735.70(14)
_computing_cell_refinement 'X-Area (Stoe & Cie, 2001)'
_computing_data_collection 'X-Area (Stoe & Cie, 2001)'
_computing_data_reduction 'X-Area (Stoe & Cie, 2001)'
_computing_molecular_graphics 'XP in SHELXTL-Plus (Sheldrick, 2008)'
_computing_publication_material SHELXL
_computing_structure_refinement 'SHELXL (Sheldrick, 2008)'
_computing_structure_solution 'SHELXS (Sheldrick, 2008)'
_diffrn_ambient_temperature 173(2)
_diffrn_measured_fraction_theta_full 0.978
_diffrn_measured_fraction_theta_max 0.971
_diffrn_measurement_device_type 'STOE IPDS II two-circle-diffractometer'
_diffrn_measurement_method \w
_diffrn_radiation_type MoK\a
_diffrn_radiation_wavelength 0.71073
_diffrn_reflns_av_R_equivalents 0.0680
_diffrn_reflns_av_unetI/netI 0.0639
_diffrn_reflns_Laue_measured_fraction_full 0.978
_diffrn_reflns_Laue_measured_fraction_max 0.971
_diffrn_reflns_limit_h_max 9
_diffrn_reflns_limit_h_min -9
_diffrn_reflns_limit_k_max 9
_diffrn_reflns_limit_k_min -9
_diffrn_reflns_limit_l_max 15
_diffrn_reflns_limit_l_min -15
_diffrn_reflns_number 5235
_diffrn_reflns_point_group_measured_fraction_full 0.978
_diffrn_reflns_point_group_measured_fraction_max 0.971
_diffrn_reflns_theta_full 25.000
_diffrn_reflns_theta_max 25.612
_diffrn_reflns_theta_min 3.307
_diffrn_source 'Genix 3D I\mS microfocus X-ray source'
_exptl_absorpt_coefficient_mu 1.026
_exptl_absorpt_correction_T_max 1.000
_exptl_absorpt_correction_T_min 0.583
_exptl_absorpt_correction_type multi-scan
_exptl_absorpt_process_details 'X-Area (Stoe & Cie, 2001)'
_exptl_crystal_colour 'light brown'
_exptl_crystal_density_diffrn 1.543
_exptl_crystal_description block
_exptl_crystal_F_000 352
_exptl_crystal_size_max 0.290
_exptl_crystal_size_mid 0.220
_exptl_crystal_size_min 0.140
_refine_diff_density_max 2.377
_refine_diff_density_min -1.101
_refine_diff_density_rms 0.155
_refine_ls_extinction_method none
_refine_ls_goodness_of_fit_ref 1.060
_refine_ls_hydrogen_treatment mixed
_refine_ls_matrix_type full
_refine_ls_number_parameters 216
_refine_ls_number_reflns 2688
_refine_ls_number_restraints 0
_refine_ls_restrained_S_all 1.060
_refine_ls_R_factor_all 0.0853
_refine_ls_R_factor_gt 0.0793
_refine_ls_shift/su_max 0.000
_refine_ls_shift/su_mean 0.000
_refine_ls_structure_factor_coef Fsqd
_refine_ls_weighting_details 'w=1/[\s^2^(Fo^2^)+(0.1603P)^2^+0.4775P] where P=(Fo^2^+2Fc^2^)/3'
_refine_ls_weighting_scheme calc
_refine_ls_wR_factor_gt 0.2082
_refine_ls_wR_factor_ref 0.2155
_reflns_Friedel_coverage 0.000
_reflns_number_gt 2349
_reflns_number_total 2688
_reflns_threshold_expression 'I > 2\s(I)'
_cod_data_source_file d1sc06404e3.cif
_cod_data_source_block wa2798
_cod_database_code 1565584
_shelx_shelxl_version_number 2018/3
_shelx_space_group_comment
; 
The symmetry employed for this shelxl refinement is uniquely defined 
by the following loop, which should always be used as a source of 
symmetry information in preference to the above space-group names. 
They are only intended as comments. 
;
_shelx_estimated_absorpt_t_min 0.755
_shelx_estimated_absorpt_t_max 0.870

loop_
_space_group_symop_operation_xyz
'x, y, z'
'-x, -y, -z'

loop_
_atom_site_label
_atom_site_type_symbol
_atom_site_fract_x
_atom_site_fract_y
_atom_site_fract_z
_atom_site_U_iso_or_equiv
_atom_site_adp_type
_atom_site_occupancy
_atom_site_site_symmetry_order
_atom_site_calc_flag
_atom_site_refinement_flags_posn
_atom_site_refinement_flags_adp
_atom_site_refinement_flags_occupancy
_atom_site_disorder_assembly
_atom_site_disorder_group
Fe1 Fe 0.25354(7) 0.70331(8) 0.24981(5) 0.0253(3) Uani 1 1 d . . . . .
B1 B 0.0641(6) 0.2833(7) 0.1891(4) 0.0260(10) Uani 1 1 d . . . . .
H1 H -0.062(7) 0.171(7) 0.147(4) 0.030(13) Uiso 1 1 d . . . . .
B2 B 0.4270(7) 0.4033(7) 0.3121(4) 0.0272(10) Uani 1 1 d . . . . .
H2 H 0.546(9) 0.382(9) 0.357(5) 0.054(18) Uiso 1 1 d . . . . .
N1 N 0.0794(5) 0.2546(5) 0.3061(3) 0.0259(8) Uani 1 1 d . . . . .
N2 N 0.2442(5) 0.3073(5) 0.3613(3) 0.0262(8) Uani 1 1 d . . . . .
C3 C 0.2124(6) 0.2791(6) 0.4616(4) 0.0302(10) Uani 1 1 d . . . . .
H3 H 0.304242 0.304030 0.516816 0.036 Uiso 1 1 calc R U . . .
C4 C 0.0257(7) 0.2087(7) 0.4703(4) 0.0336(10) Uani 1 1 d . . . . .
H4 H -0.035603 0.176901 0.531860 0.040 Uiso 1 1 calc R U . . .
C5 C -0.0554(6) 0.1933(6) 0.3716(4) 0.0307(10) Uani 1 1 d . . . . .
H5 H -0.183855 0.147419 0.353025 0.037 Uiso 1 1 calc R U . . .
N11 N 0.2438(5) 0.2533(5) 0.1392(3) 0.0265(8) Uani 1 1 d . . . . .
N12 N 0.4090(5) 0.3082(5) 0.1950(3) 0.0258(8) Uani 1 1 d . . . . .
C13 C 0.5424(6) 0.2828(6) 0.1296(4) 0.0309(10) Uani 1 1 d . . . . .
H13 H 0.670443 0.309761 0.148420 0.037 Uiso 1 1 calc R U . . .
C14 C 0.4608(7) 0.2106(7) 0.0303(4) 0.0350(11) Uani 1 1 d . . . . .
H14 H 0.520778 0.178794 -0.031359 0.042 Uiso 1 1 calc R U . . .
C15 C 0.2750(7) 0.1946(6) 0.0396(3) 0.0292(9) Uani 1 1 d . . . . .
H15 H 0.182929 0.148979 -0.015855 0.035 Uiso 1 1 calc R U . . .
C21 C 0.0559(5) 0.4774(6) 0.1837(3) 0.0264(9) Uani 1 1 d . . . . .
C22 C 0.1335(6) 0.5840(6) 0.1053(4) 0.0292(10) Uani 1 1 d . . . . .
H22 H 0.194432 0.546771 0.045403 0.035 Uiso 1 1 calc R U . . .
C23 C 0.1047(7) 0.7554(7) 0.1314(4) 0.0356(11) Uani 1 1 d . . . . .
H23 H 0.143327 0.850137 0.092501 0.043 Uiso 1 1 calc R U . . .
C24 C 0.0074(6) 0.7571(7) 0.2265(4) 0.0375(11) Uani 1 1 d . . . . .
H24 H -0.030221 0.853354 0.262454 0.045 Uiso 1 1 calc R U . . .
C25 C -0.0231(6) 0.5880(6) 0.2578(4) 0.0296(10) Uani 1 1 d . . . . .
H25 H -0.086008 0.553290 0.318298 0.036 Uiso 1 1 calc R U . . .
C31 C 0.4435(5) 0.6052(6) 0.3162(3) 0.0247(9) Uani 1 1 d . . . . .
C32 C 0.5272(6) 0.7178(6) 0.2409(4) 0.0284(9) Uani 1 1 d . . . . .
H32 H 0.587639 0.682132 0.180339 0.034 Uiso 1 1 calc R U . . .
C33 C 0.5061(6) 0.8882(7) 0.2703(4) 0.0374(11) Uani 1 1 d . . . . .
H33 H 0.547567 0.984776 0.233044 0.045 Uiso 1 1 calc R U . . .
C34 C 0.4111(6) 0.8892(7) 0.3663(4) 0.0351(11) Uani 1 1 d . . . . .
H34 H 0.378728 0.986724 0.404612 0.042 Uiso 1 1 calc R U . . .
C35 C 0.3737(6) 0.7166(6) 0.3942(4) 0.0306(10) Uani 1 1 d . . . . .
H35 H 0.312101 0.681043 0.454953 0.037 Uiso 1 1 calc R U . . .

loop_
_atom_site_aniso_label
_atom_site_aniso_U_11
_atom_site_aniso_U_22
_atom_site_aniso_U_33
_atom_site_aniso_U_23
_atom_site_aniso_U_13
_atom_site_aniso_U_12
Fe1 0.0189(4) 0.0281(4) 0.0268(4) 0.0070(3) 0.0015(3) 0.0015(3)
B1 0.021(2) 0.029(2) 0.026(2) 0.0084(19) 0.0071(18) 0.0023(18)
B2 0.023(2) 0.032(3) 0.022(2) 0.0052(19) 0.0037(18) 0.0017(19)
N1 0.0201(17) 0.0282(19) 0.0266(18) 0.0083(14) 0.0037(14) 0.0000(14)
N2 0.0226(17) 0.0291(18) 0.0245(18) 0.0103(14) 0.0040(14) 0.0003(14)
C3 0.030(2) 0.037(2) 0.024(2) 0.0112(18) 0.0078(17) 0.0064(19)
C4 0.035(2) 0.034(2) 0.031(2) 0.0141(19) 0.0123(19) 0.0052(19)
C5 0.025(2) 0.033(2) 0.032(2) 0.0129(19) 0.0127(18) -0.0008(18)
N11 0.0235(18) 0.0283(19) 0.0260(18) 0.0058(14) 0.0047(14) 0.0040(15)
N12 0.0184(16) 0.0303(19) 0.0285(19) 0.0084(15) 0.0053(13) 0.0045(14)
C13 0.030(2) 0.032(2) 0.032(2) 0.0126(19) 0.0150(18) 0.0069(18)
C14 0.037(2) 0.040(3) 0.030(2) 0.011(2) 0.0152(19) 0.012(2)
C15 0.034(2) 0.029(2) 0.023(2) 0.0068(17) 0.0068(17) 0.0052(18)
C21 0.0162(18) 0.030(2) 0.028(2) 0.0060(17) -0.0002(15) -0.0017(16)
C22 0.027(2) 0.032(2) 0.028(2) 0.0098(18) -0.0008(17) 0.0051(18)
C23 0.031(2) 0.037(3) 0.039(3) 0.012(2) -0.011(2) 0.006(2)
C24 0.027(2) 0.034(3) 0.051(3) 0.005(2) -0.005(2) 0.0082(19)
C25 0.0170(19) 0.033(2) 0.037(2) 0.0039(19) 0.0027(16) 0.0047(17)
C31 0.0138(17) 0.034(2) 0.023(2) 0.0048(17) 0.0004(14) 0.0014(16)
C32 0.0204(19) 0.030(2) 0.032(2) 0.0098(18) 0.0019(16) 0.0004(17)
C33 0.026(2) 0.034(3) 0.046(3) 0.009(2) -0.007(2) -0.0030(19)
C34 0.030(2) 0.031(2) 0.040(3) 0.000(2) -0.0067(19) 0.0044(19)
C35 0.027(2) 0.035(2) 0.028(2) 0.0042(18) -0.0052(17) 0.0059(18)

loop_
_atom_type_symbol
_atom_type_description
_atom_type_scat_dispersion_real
_atom_type_scat_dispersion_imag
_atom_type_scat_source
C C 0.0033 0.0016 'International Tables Vol C Tables 4.2.6.8 and 6.1.1.4'
H H 0.0000 0.0000 'International Tables Vol C Tables 4.2.6.8 and 6.1.1.4'
B B 0.0013 0.0007 'International Tables Vol C Tables 4.2.6.8 and 6.1.1.4'
Fe Fe 0.3463 0.8444 'International Tables Vol C Tables 4.2.6.8 and 6.1.1.4'
N N 0.0061 0.0033 'International Tables Vol C Tables 4.2.6.8 and 6.1.1.4'

loop_
_geom_angle_atom_site_label_1
_geom_angle_atom_site_label_2
_geom_angle_atom_site_label_3
_geom_angle
_geom_angle_site_symmetry_1
_geom_angle_site_symmetry_3
_geom_angle_publ_flag
C32 Fe1 C25 157.4(2) . . ?
C32 Fe1 C35 68.34(18) . . ?
C25 Fe1 C35 107.24(19) . . ?
C32 Fe1 C22 106.20(19) . . ?
C25 Fe1 C22 68.36(19) . . ?
C35 Fe1 C22 156.0(2) . . ?
C32 Fe1 C33 40.5(2) . . ?
C25 Fe1 C33 160.6(2) . . ?
C35 Fe1 C33 68.8(2) . . ?
C22 Fe1 C33 123.1(2) . . ?
C32 Fe1 C24 159.7(2) . . ?
C25 Fe1 C24 40.9(2) . . ?
C35 Fe1 C24 124.2(2) . . ?
C22 Fe1 C24 68.8(2) . . ?
C33 Fe1 C24 124.6(2) . . ?
C32 Fe1 C23 122.6(2) . . ?
C25 Fe1 C23 68.6(2) . . ?
C35 Fe1 C23 161.3(2) . . ?
C22 Fe1 C23 41.1(2) . . ?
C33 Fe1 C23 108.7(2) . . ?
C24 Fe1 C23 40.8(2) . . ?
C32 Fe1 C34 68.3(2) . . ?
C25 Fe1 C34 123.9(2) . . ?
C35 Fe1 C34 40.9(2) . . ?
C22 Fe1 C34 160.8(2) . . ?
C33 Fe1 C34 40.8(2) . . ?
C24 Fe1 C34 109.6(2) . . ?
C23 Fe1 C34 125.1(2) . . ?
C32 Fe1 C31 41.51(16) . . ?
C25 Fe1 C31 120.43(18) . . ?
C35 Fe1 C31 41.17(18) . . ?
C22 Fe1 C31 119.18(19) . . ?
C33 Fe1 C31 69.85(19) . . ?
C24 Fe1 C31 158.4(2) . . ?
C23 Fe1 C31 157.0(2) . . ?
C34 Fe1 C31 69.72(19) . . ?
C32 Fe1 C21 120.16(19) . . ?
C25 Fe1 C21 41.29(18) . . ?
C35 Fe1 C21 119.92(18) . . ?
C22 Fe1 C21 41.09(17) . . ?
C33 Fe1 C21 157.5(2) . . ?
C24 Fe1 C21 69.86(19) . . ?
C23 Fe1 C21 69.83(19) . . ?
C34 Fe1 C21 157.8(2) . . ?
C31 Fe1 C21 102.38(18) . . ?
N11 B1 N1 105.0(3) . . ?
N11 B1 C21 110.2(3) . . ?
N1 B1 C21 110.7(4) . . ?
N11 B1 H1 107(3) . . ?
N1 B1 H1 108(3) . . ?
C21 B1 H1 115(3) . . ?
N2 B2 N12 104.4(3) . . ?
N2 B2 C31 110.9(4) . . ?
N12 B2 C31 110.4(4) . . ?
N2 B2 H2 107(3) . . ?
N12 B2 H2 111(4) . . ?
C31 B2 H2 112(4) . . ?
C5 N1 N2 108.3(4) . . ?
C5 N1 B1 129.9(4) . . ?
N2 N1 B1 121.5(3) . . ?
C3 N2 N1 108.2(4) . . ?
C3 N2 B2 129.9(4) . . ?
N1 N2 B2 121.5(3) . . ?
N2 C3 C4 108.8(4) . . ?
N2 C3 H3 125.6 . . ?
C4 C3 H3 125.6 . . ?
C3 C4 C5 106.3(4) . . ?
C3 C4 H4 126.9 . . ?
C5 C4 H4 126.9 . . ?
N1 C5 C4 108.4(4) . . ?
N1 C5 H5 125.8 . . ?
C4 C5 H5 125.8 . . ?
C15 N11 N12 108.0(4) . . ?
C15 N11 B1 130.4(4) . . ?
N12 N11 B1 121.1(4) . . ?
C13 N12 N11 108.3(4) . . ?
C13 N12 B2 129.7(4) . . ?
N11 N12 B2 121.6(4) . . ?
N12 C13 C14 108.5(4) . . ?
N12 C13 H13 125.7 . . ?
C14 C13 H13 125.7 . . ?
C15 C14 C13 105.6(4) . . ?
C15 C14 H14 127.2 . . ?
C13 C14 H14 127.2 . . ?
N11 C15 C14 109.5(4) . . ?
N11 C15 H15 125.2 . . ?
C14 C15 H15 125.2 . . ?
C22 C21 C25 105.3(4) . . ?
C22 C21 B1 126.8(4) . . ?
C25 C21 B1 127.8(4) . . ?
C22 C21 Fe1 68.9(2) . . ?
C25 C21 Fe1 68.6(2) . . ?
B1 C21 Fe1 124.8(3) . . ?
C23 C22 C21 109.7(4) . . ?
C23 C22 Fe1 69.7(3) . . ?
C21 C22 Fe1 70.1(2) . . ?
C23 C22 H22 125.2 . . ?
C21 C22 H22 125.2 . . ?
Fe1 C22 H22 126.7 . . ?
C24 C23 C22 107.5(4) . . ?
C24 C23 Fe1 69.5(3) . . ?
C22 C23 Fe1 69.1(3) . . ?
C24 C23 H23 126.3 . . ?
C22 C23 H23 126.3 . . ?
Fe1 C23 H23 126.7 . . ?
C25 C24 C23 107.6(5) . . ?
C25 C24 Fe1 69.2(3) . . ?
C23 C24 Fe1 69.7(3) . . ?
C25 C24 H24 126.2 . . ?
C23 C24 H24 126.2 . . ?
Fe1 C24 H24 126.4 . . ?
C24 C25 C21 109.9(4) . . ?
C24 C25 Fe1 69.9(3) . . ?
C21 C25 Fe1 70.1(2) . . ?
C24 C25 H25 125.0 . . ?
C21 C25 H25 125.0 . . ?
Fe1 C25 H25 126.6 . . ?
C35 C31 C32 104.9(4) . . ?
C35 C31 B2 127.5(4) . . ?
C32 C31 B2 127.6(4) . . ?
C35 C31 Fe1 69.0(2) . . ?
C32 C31 Fe1 68.6(2) . . ?
B2 C31 Fe1 125.1(3) . . ?
C33 C32 C31 110.3(4) . . ?
C33 C32 Fe1 70.2(3) . . ?
C31 C32 Fe1 69.9(2) . . ?
C33 C32 H32 124.9 . . ?
C31 C32 H32 124.9 . . ?
Fe1 C32 H32 126.7 . . ?
C32 C33 C34 107.6(4) . . ?
C32 C33 Fe1 69.4(3) . . ?
C34 C33 Fe1 69.8(3) . . ?
C32 C33 H33 126.2 . . ?
C34 C33 H33 126.2 . . ?
Fe1 C33 H33 126.2 . . ?
C33 C34 C35 107.6(5) . . ?
C33 C34 Fe1 69.4(3) . . ?
C35 C34 Fe1 69.2(3) . . ?
C33 C34 H34 126.2 . . ?
C35 C34 H34 126.2 . . ?
Fe1 C34 H34 126.8 . . ?
C34 C35 C31 109.6(4) . . ?
C34 C35 Fe1 69.9(3) . . ?
C31 C35 Fe1 69.8(2) . . ?
C34 C35 H35 125.2 . . ?
C31 C35 H35 125.2 . . ?
Fe1 C35 H35 126.7 . . ?

loop_
_geom_bond_atom_site_label_1
_geom_bond_atom_site_label_2
_geom_bond_distance
_geom_bond_site_symmetry_2
_geom_bond_publ_flag
Fe1 C32 2.035(4) . ?
Fe1 C25 2.039(4) . ?
Fe1 C35 2.042(4) . ?
Fe1 C22 2.042(5) . ?
Fe1 C33 2.046(5) . ?
Fe1 C24 2.047(5) . ?
Fe1 C23 2.050(5) . ?
Fe1 C34 2.051(5) . ?
Fe1 C31 2.054(4) . ?
Fe1 C21 2.058(4) . ?
B1 N11 1.562(6) . ?
B1 N1 1.566(6) . ?
B1 C21 1.584(7) . ?
B1 H1 1.18(5) . ?
B2 N2 1.564(6) . ?
B2 N12 1.570(6) . ?
B2 C31 1.578(7) . ?
B2 H2 1.13(7) . ?
N1 C5 1.354(5) . ?
N1 N2 1.356(5) . ?
N2 C3 1.355(6) . ?
C3 C4 1.372(6) . ?
C3 H3 0.9500 . ?
C4 C5 1.383(7) . ?
C4 H4 0.9500 . ?
C5 H5 0.9500 . ?
N11 C15 1.342(6) . ?
N11 N12 1.362(5) . ?
N12 C13 1.351(6) . ?
C13 C14 1.387(7) . ?
C13 H13 0.9500 . ?
C14 C15 1.376(7) . ?
C14 H14 0.9500 . ?
C15 H15 0.9500 . ?
C21 C22 1.439(6) . ?
C21 C25 1.444(7) . ?
C22 C23 1.437(7) . ?
C22 H22 0.9500 . ?
C23 C24 1.429(8) . ?
C23 H23 0.9500 . ?
C24 C25 1.427(7) . ?
C24 H24 0.9500 . ?
C25 H25 0.9500 . ?
C31 C35 1.440(7) . ?
C31 C32 1.449(6) . ?
C32 C33 1.411(8) . ?
C32 H32 0.9500 . ?
C33 C34 1.429(8) . ?
C33 H33 0.9500 . ?
C34 C35 1.431(7) . ?
C34 H34 0.9500 . ?
C35 H35 0.9500 . ?

loop_
_geom_torsion_atom_site_label_1
_geom_torsion_atom_site_label_2
_geom_torsion_atom_site_label_3
_geom_torsion_atom_site_label_4
_geom_torsion
_geom_torsion_site_symmetry_1
_geom_torsion_site_symmetry_2
_geom_torsion_site_symmetry_3
_geom_torsion_site_symmetry_4
_geom_torsion_publ_flag
N11 B1 N1 C5 -149.5(5) . . . . ?
C21 B1 N1 C5 91.6(6) . . . . ?
N11 B1 N1 N2 36.8(5) . . . . ?
C21 B1 N1 N2 -82.1(5) . . . . ?
C5 N1 N2 C3 -0.1(5) . . . . ?
B1 N1 N2 C3 174.9(4) . . . . ?
C5 N1 N2 B2 -173.6(4) . . . . ?
B1 N1 N2 B2 1.4(6) . . . . ?
N12 B2 N2 C3 149.8(5) . . . . ?
C31 B2 N2 C3 -91.3(6) . . . . ?
N12 B2 N2 N1 -38.3(6) . . . . ?
C31 B2 N2 N1 80.7(5) . . . . ?
N1 N2 C3 C4 -0.3(6) . . . . ?
B2 N2 C3 C4 172.5(5) . . . . ?
N2 C3 C4 C5 0.5(6) . . . . ?
N2 N1 C5 C4 0.4(6) . . . . ?
B1 N1 C5 C4 -174.0(4) . . . . ?
C3 C4 C5 N1 -0.6(6) . . . . ?
N1 B1 N11 C15 150.9(4) . . . . ?
C21 B1 N11 C15 -89.8(5) . . . . ?
N1 B1 N11 N12 -37.4(5) . . . . ?
C21 B1 N11 N12 81.9(5) . . . . ?
C15 N11 N12 C13 -0.1(5) . . . . ?
B1 N11 N12 C13 -173.5(4) . . . . ?
C15 N11 N12 B2 173.6(4) . . . . ?
B1 N11 N12 B2 0.2(6) . . . . ?
N2 B2 N12 C13 -150.3(4) . . . . ?
C31 B2 N12 C13 90.4(5) . . . . ?
N2 B2 N12 N11 37.5(5) . . . . ?
C31 B2 N12 N11 -81.8(5) . . . . ?
N11 N12 C13 C14 0.1(5) . . . . ?
B2 N12 C13 C14 -173.0(4) . . . . ?
N12 C13 C14 C15 0.0(6) . . . . ?
N12 N11 C15 C14 0.2(5) . . . . ?
B1 N11 C15 C14 172.6(4) . . . . ?
C13 C14 C15 N11 -0.1(6) . . . . ?
N11 B1 C21 C22 29.7(6) . . . . ?
N1 B1 C21 C22 145.5(4) . . . . ?
N11 B1 C21 C25 -147.4(4) . . . . ?
N1 B1 C21 C25 -31.6(6) . . . . ?
N11 B1 C21 Fe1 -58.7(5) . . . . ?
N1 B1 C21 Fe1 57.1(4) . . . . ?
C25 C21 C22 C23 0.7(5) . . . . ?
B1 C21 C22 C23 -177.0(4) . . . . ?
Fe1 C21 C22 C23 -58.6(3) . . . . ?
C25 C21 C22 Fe1 59.3(3) . . . . ?
B1 C21 C22 Fe1 -118.4(4) . . . . ?
C21 C22 C23 C24 -0.3(5) . . . . ?
Fe1 C22 C23 C24 -59.1(3) . . . . ?
C21 C22 C23 Fe1 58.8(3) . . . . ?
C22 C23 C24 C25 -0.1(5) . . . . ?
Fe1 C23 C24 C25 -59.1(3) . . . . ?
C22 C23 C24 Fe1 58.9(3) . . . . ?
C23 C24 C25 C21 0.6(5) . . . . ?
Fe1 C24 C25 C21 -58.8(3) . . . . ?
C23 C24 C25 Fe1 59.4(3) . . . . ?
C22 C21 C25 C24 -0.8(5) . . . . ?
B1 C21 C25 C24 176.9(4) . . . . ?
Fe1 C21 C25 C24 58.6(3) . . . . ?
C22 C21 C25 Fe1 -59.4(3) . . . . ?
B1 C21 C25 Fe1 118.2(4) . . . . ?
N2 B2 C31 C35 31.3(6) . . . . ?
N12 B2 C31 C35 146.5(4) . . . . ?
N2 B2 C31 C32 -146.7(4) . . . . ?
N12 B2 C31 C32 -31.5(6) . . . . ?
N2 B2 C31 Fe1 -58.0(5) . . . . ?
N12 B2 C31 Fe1 57.3(5) . . . . ?
C35 C31 C32 C33 -1.1(5) . . . . ?
B2 C31 C32 C33 177.2(4) . . . . ?
Fe1 C31 C32 C33 58.7(3) . . . . ?
C35 C31 C32 Fe1 -59.8(3) . . . . ?
B2 C31 C32 Fe1 118.5(4) . . . . ?
C31 C32 C33 C34 1.0(5) . . . . ?
Fe1 C32 C33 C34 59.5(3) . . . . ?
C31 C32 C33 Fe1 -58.5(3) . . . . ?
C32 C33 C34 C35 -0.4(5) . . . . ?
Fe1 C33 C34 C35 58.8(3) . . . . ?
C32 C33 C34 Fe1 -59.3(3) . . . . ?
C33 C34 C35 C31 -0.3(5) . . . . ?
Fe1 C34 C35 C31 58.7(3) . . . . ?
C33 C34 C35 Fe1 -58.9(3) . . . . ?
C32 C31 C35 C34 0.9(5) . . . . ?
B2 C31 C35 C34 -177.5(4) . . . . ?
Fe1 C31 C35 C34 -58.7(3) . . . . ?
C32 C31 C35 Fe1 59.5(3) . . . . ?
B2 C31 C35 Fe1 -118.8(4) . . . . ?
